data_4038117
loop_
_publ_author_name
'W\"ossner, Jan S'
'Esser, Birgit'

_publ_section_title
;
 Spiroconjugated Donor-\s-Acceptor Charge-Transfer Dyes: Effect of the
 \p-Subsystems on the Optoelectronic Properties.
;
_journal_issue 7
_journal_name_full 'The Journal of organic chemistry'
_journal_page_first 5048
_journal_page_last 5057
_journal_paper_doi 10.1021/acs.joc.0c00567
_journal_volume 85
_journal_year 2020
_chemical_formula_sum 'C13 H6 Cl2 O2'
_chemical_formula_weight 265.08
_space_group_crystal_system monoclinic
_space_group_IT_number 12
_space_group_name_Hall '-C 2y'
_space_group_name_H-M_alt 'C 1 2/m 1'
_atom_sites_solution_hydrogens geom
_atom_sites_solution_primary direct
_audit_creation_method 'FinalCif by Daniel Kratzert, Freiburg 2019'
_audit_update_record
;
2019-11-13 deposited with the CCDC.	2019-12-13 downloaded from the CCDC.
;
_cell_angle_alpha 90
_cell_angle_beta 118.676(16)
_cell_angle_gamma 90
_cell_formula_units_Z 4
_cell_length_a 13.357(10)
_cell_length_b 12.364(9)
_cell_length_c 7.308(5)
_cell_measurement_reflns_used 6167
_cell_measurement_temperature 100(2)
_cell_measurement_theta_max 29.767
_cell_measurement_theta_min 2.402
_cell_volume 1058.9(13)
_computing_cell_refinement 'SAINT V8.40A'
_computing_data_collection 'Bruker BIS 2018.9.0.3/05-Dec-2018 && APEX3_2018.7-2'
_computing_data_reduction 'SAINT V8.40A'
_computing_structure_refinement 'SHELXL-2018/3 (Sheldrick, 2018)'
_computing_structure_solution 'SHELXT 2014/5 (Sheldrick, 2014)'
_diffrn_ambient_temperature 100(2)
_diffrn_detector CCD
_diffrn_detector_area_resol_mean 7.9
_diffrn_detector_type 'Bruker APEXII'
_diffrn_measured_fraction_theta_full 1.000
_diffrn_measured_fraction_theta_max 0.947
_diffrn_measurement_device 'three-circle diffractometer'
_diffrn_measurement_device_type 'Bruker APEX2 QUAZAR'
_diffrn_measurement_method '\w and \f scans'
_diffrn_measurement_specimen_support 'MiTeGen micromount'
_diffrn_radiation_monochromator 'mirror optics'
_diffrn_radiation_probe x-ray
_diffrn_radiation_type MoK\a
_diffrn_radiation_wavelength 0.71073
_diffrn_reflns_av_R_equivalents 0.0355
_diffrn_reflns_av_unetI/netI 0.0221
_diffrn_reflns_Laue_measured_fraction_full 1.000
_diffrn_reflns_Laue_measured_fraction_max 0.947
_diffrn_reflns_limit_h_max 18
_diffrn_reflns_limit_h_min -18
_diffrn_reflns_limit_k_max 17
_diffrn_reflns_limit_k_min -17
_diffrn_reflns_limit_l_max 10
_diffrn_reflns_limit_l_min -10
_diffrn_reflns_number 12615
_diffrn_reflns_point_group_measured_fraction_full 1.000
_diffrn_reflns_point_group_measured_fraction_max 0.947
_diffrn_reflns_theta_full 25.242
_diffrn_reflns_theta_max 30.084
_diffrn_reflns_theta_min 2.395
_diffrn_source 'microfocus sealed X-ray tube'
_diffrn_source_current 0.6
_diffrn_source_type 'Incoatec I\ms'
_diffrn_source_voltage 50.0
_exptl_absorpt_coefficient_mu 0.595
_exptl_absorpt_correction_T_max 0.746
_exptl_absorpt_correction_T_min 0.6522
_exptl_absorpt_correction_type multi-scan
_exptl_absorpt_process_details
;
SADABS-2016/2 - Bruker AXS area detector scaling and absorption correction:
Krause, L., Herbst-Irmer, R., Sheldrick G.M. & Stalke D., J. Appl. Cryst. 48
(2015) 3-10
;
_exptl_crystal_colour yellow
_exptl_crystal_density_diffrn 1.663
_exptl_crystal_description block
_exptl_crystal_F_000 1072
_exptl_crystal_recrystallization_method 'Recrystallised from chloroform by slow evaporation'
_exptl_crystal_size_max 0.140
_exptl_crystal_size_mid 0.100
_exptl_crystal_size_min 0.080
_refine_diff_density_max 0.475
_refine_diff_density_min -0.230
_refine_diff_density_rms 0.058
_refine_ls_extinction_method none
_refine_ls_goodness_of_fit_ref 0.865
_refine_ls_hydrogen_treatment constr
_refine_ls_matrix_type full
_refine_ls_number_parameters 85
_refine_ls_number_reflns 1541
_refine_ls_number_restraints 0
_refine_ls_restrained_S_all 0.865
_refine_ls_R_factor_all 0.0292
_refine_ls_R_factor_gt 0.0260
_refine_ls_shift/su_max 0.001
_refine_ls_shift/su_mean 0.000
_refine_ls_structure_factor_coef Fsqd
_refine_ls_weighting_details 'w=1/[\s^2^(Fo^2^)+(0.1000P)^2^] where P=(Fo^2^+2Fc^2^)/3'
_refine_ls_weighting_scheme calc
_refine_ls_wR_factor_gt 0.0992
_refine_ls_wR_factor_ref 0.1040
_reflns_Friedel_coverage 0.000
_reflns_number_gt 1395
_reflns_number_total 1541
_reflns_threshold_expression 'I > 2\s(I)'
_cod_data_source_file jo0c00567_si_002.cif
_cod_data_source_block 278_final_0m_a
_cod_depositor_comments 'Adding full bibliography for 4038114--4038124.cif.'
_cod_original_cell_volume 1058.8(13)
_cod_original_sg_symbol_H-M 'C 2/m'
_cod_database_code 4038117
_shelx_shelxl_version_number 2018/3
_shelx_space_group_comment
;
The symmetry employed for this shelxl refinement is uniquely defined
by the following loop, which should always be used as a source of
symmetry information in preference to the above space-group names.
They are only intended as comments.
;
_shelx_estimated_absorpt_t_min 0.851
_shelx_estimated_absorpt_t_max 0.911
_olex2_diffrn_ambient_temperature_device 'Oxford Cryostream 800'

loop_
_space_group_symop_operation_xyz
'x, y, z'
'-x, y, -z'
'x+1/2, y+1/2, z'
'-x+1/2, y+1/2, -z'
'-x, -y, -z'
'x, -y, z'
'-x+1/2, -y+1/2, -z'
'x+1/2, -y+1/2, z'

loop_
_atom_site_label
_atom_site_type_symbol
_atom_site_fract_x
_atom_site_fract_y
_atom_site_fract_z
_atom_site_U_iso_or_equiv
_atom_site_adp_type
_atom_site_occupancy
_atom_site_site_symmetry_order
_atom_site_calc_flag
_atom_site_refinement_flags_posn
_atom_site_refinement_flags_adp
_atom_site_refinement_flags_occupancy
_atom_site_disorder_assembly
_atom_site_disorder_group
Cl01 Cl 0.50006(3) 0.500000 0.24439(5) 0.01760(15) Uani 1 2 d S T P . .
Cl02 Cl 0.73768(3) 0.500000 0.32545(6) 0.01773(15) Uani 1 2 d S T P . .
O003 O 0.62203(7) 0.68920(7) 0.48714(13) 0.0216(2) Uani 1 1 d . . . . .
C004 C 0.81490(13) 0.500000 0.8827(2) 0.0124(3) Uani 1 2 d S T P . .
C005 C 0.67435(10) 0.60708(9) 0.56810(17) 0.0139(2) Uani 1 1 d . . . . .
C006 C 0.77111(9) 0.60162(9) 0.78317(16) 0.0133(2) Uani 1 1 d . . . . .
C007 C 0.81778(10) 0.69753(9) 0.88697(18) 0.0175(2) Uani 1 1 d . . . . .
H007 H 0.788505 0.764531 0.818337 0.021 Uiso 1 1 calc R U . . .
C008 C 0.90643(13) 0.500000 1.0937(2) 0.0157(3) Uani 1 2 d S T P . .
C009 C 0.64427(13) 0.500000 0.4411(2) 0.0129(3) Uani 1 2 d S T P . .
C00A C 0.95109(10) 0.60045(11) 1.19390(18) 0.0202(3) Uani 1 1 d . . . . .
H00A H 1.011814 0.600861 1.333287 0.024 Uiso 1 1 calc R U . . .
C00B C 0.90851(10) 0.69684(11) 1.09397(19) 0.0211(3) Uani 1 1 d . . . . .
H00B H 0.939958 0.763114 1.163769 0.025 Uiso 1 1 calc R U . . .

loop_
_atom_site_aniso_label
_atom_site_aniso_U_11
_atom_site_aniso_U_22
_atom_site_aniso_U_33
_atom_site_aniso_U_23
_atom_site_aniso_U_13
_atom_site_aniso_U_12
Cl01 0.0134(2) 0.0228(2) 0.0099(2) 0.000 0.00028(17) 0.000
Cl02 0.0194(2) 0.0198(2) 0.0164(2) 0.000 0.01059(18) 0.000
O003 0.0243(5) 0.0154(4) 0.0192(4) 0.0035(3) 0.0056(4) 0.0050(3)
C004 0.0113(7) 0.0155(7) 0.0096(6) 0.000 0.0045(6) 0.000
C005 0.0138(5) 0.0140(5) 0.0129(5) 0.0002(4) 0.0057(4) -0.0005(4)
C006 0.0130(5) 0.0145(5) 0.0115(5) -0.0006(4) 0.0052(4) -0.0001(4)
C007 0.0187(5) 0.0162(6) 0.0190(5) -0.0036(4) 0.0101(5) -0.0026(4)
C008 0.0118(7) 0.0253(8) 0.0099(7) 0.000 0.0052(6) 0.000
C009 0.0104(7) 0.0159(7) 0.0092(7) 0.000 0.0021(5) 0.000
C00A 0.0137(5) 0.0336(7) 0.0117(5) -0.0069(4) 0.0049(4) -0.0055(5)
C00B 0.0190(6) 0.0256(6) 0.0190(6) -0.0112(5) 0.0093(5) -0.0076(5)

loop_
_atom_type_symbol
_atom_type_description
_atom_type_scat_dispersion_real
_atom_type_scat_dispersion_imag
_atom_type_scat_source
C C 0.0033 0.0016 'International Tables Vol C Tables 4.2.6.8 and 6.1.1.4'
H H 0.0000 0.0000 'International Tables Vol C Tables 4.2.6.8 and 6.1.1.4'
Cl Cl 0.1484 0.1585 'International Tables Vol C Tables 4.2.6.8 and 6.1.1.4'
O O 0.0106 0.0060 'International Tables Vol C Tables 4.2.6.8 and 6.1.1.4'

loop_
_geom_angle_atom_site_label_1
_geom_angle_atom_site_label_2
_geom_angle_atom_site_label_3
_geom_angle
_geom_angle_site_symmetry_1
_geom_angle_site_symmetry_3
_geom_angle_publ_flag
C006 C004 C006 123.14(15) . 6_565 ?
C006 C004 C008 118.43(7) . . ?
C006 C004 C008 118.43(7) 6_565 . ?
O003 C005 C006 124.08(10) . . ?
O003 C005 C009 119.87(11) . . ?
C006 C005 C009 116.00(10) . . ?
C007 C006 C004 120.51(12) . . ?
C007 C006 C005 118.45(11) . . ?
C004 C006 C005 121.04(11) . . ?
C006 C007 C00B 120.71(11) . . ?
C006 C007 H007 119.6 . . ?
C00B C007 H007 119.6 . . ?
C00A C008 C00A 122.04(15) 6_565 . ?
C00A C008 C004 118.97(8) 6_565 . ?
C00A C008 C004 118.97(8) . . ?
C005 C009 C005 116.74(13) . 6_565 ?
C005 C009 Cl01 110.75(7) . . ?
C005 C009 Cl01 110.75(7) 6_565 . ?
C005 C009 Cl02 103.88(8) . . ?
C005 C009 Cl02 103.88(8) 6_565 . ?
Cl01 C009 Cl02 110.28(10) . . ?
C00B C00A C008 121.44(12) . . ?
C00B C00A H00A 119.3 . . ?
C008 C00A H00A 119.3 . . ?
C00A C00B C007 119.93(11) . . ?
C00A C00B H00B 120.0 . . ?
C007 C00B H00B 120.0 . . ?

loop_
_geom_bond_atom_site_label_1
_geom_bond_atom_site_label_2
_geom_bond_distance
_geom_bond_site_symmetry_2
_geom_bond_publ_flag
Cl01 C009 1.7662(19) . ?
Cl02 C009 1.8117(18) . ?
O003 C005 1.2134(15) . ?
C004 C006 1.4287(15) . ?
C004 C006 1.4287(15) 6_565 ?
C004 C008 1.436(2) . ?
C005 C006 1.4817(18) . ?
C005 C009 1.5549(16) . ?
C006 C007 1.3844(17) . ?
C007 C00B 1.4133(19) . ?
C007 H007 0.9500 . ?
C008 C00A 1.4197(16) 6_565 ?
C008 C00A 1.4197(16) . ?
C00A C00B 1.371(2) . ?
C00A H00A 0.9500 . ?
C00B H00B 0.9500 . ?
